data_7236492
loop_
_publ_author_name
'Rat, S.'
'Ridier, K.'
'Vendier, L.'
'Moln\'ar, G.'
'Salmon, L.'
'Bousseksou, A.'

_publ_section_title
;
 Solvatomorphism and structural-spin crossover property relationship in
 bis[hydrotris(1,2,4-triazol-1-yl)borate]iron(ii)
;
_journal_issue 24
_journal_name_full CrystEngComm
_journal_page_first 3271
_journal_paper_doi 10.1039/C7CE00741H
_journal_volume 19
_journal_year 2017
_chemical_compound_source 'synthesis as described'
_chemical_formula_moiety 'C12 H14 B2 Fe N18'
_chemical_formula_sum 'C12 H14 B2 Fe N18'
_chemical_formula_weight 487.88
_space_group_crystal_system orthorhombic
_space_group_IT_number 61
_space_group_name_Hall '-P 2ac 2ab'
_space_group_name_H-M_alt 'P b c a'
_atom_sites_solution_hydrogens geom
_audit_creation_date 2016-12-01T16:37:34-00:00
_audit_creation_method 'WinGX routine CIF_UPDATE'
_audit_update_record
;
2017-05-12 deposited with the CCDC.
2017-05-18 downloaded from the CCDC.
;
_cell_angle_alpha 90
_cell_angle_beta 90
_cell_angle_gamma 90
_cell_formula_units_Z 4
_cell_length_a 13.3332(4)
_cell_length_b 8.7654(2)
_cell_length_c 17.6823(5)
_cell_measurement_reflns_used 9901
_cell_measurement_temperature 296(2)
_cell_measurement_theta_max 25.65
_cell_measurement_theta_min 2.3
_cell_measurement_wavelength 0.71073
_cell_volume 2066.55(10)
_computing_cell_refinement 'Bruker SAINT'
_computing_data_collection 'Bruker APEX2'
_computing_data_reduction 'Bruker SAINT'
_computing_molecular_graphics 'Ortep-3 for Windows (Farrugia, 1997)'
_computing_publication_material 'WinGX publication routines (Farrugia, 1999)'
_computing_structure_refinement 'SHELXL-2016/4 (Sheldrick, 2016)'
_computing_structure_solution 'SHELXS-97 (Sheldrick 2008)'
_diffrn_ambient_temperature 296(2)
_diffrn_measured_fraction_theta_full 0.999
_diffrn_measured_fraction_theta_max 0.999
_diffrn_measurement_device_type 'Bruker Kappa APEX II'
_diffrn_measurement_method \w-\f
_diffrn_radiation_monochromator graphite
_diffrn_radiation_source 'fine-focus sealed tube'
_diffrn_radiation_type MoK\a
_diffrn_radiation_wavelength 0.71073
_diffrn_reflns_av_R_equivalents 0.0409
_diffrn_reflns_Laue_measured_fraction_full 0.999
_diffrn_reflns_limit_h_max 14
_diffrn_reflns_limit_h_min -17
_diffrn_reflns_limit_k_max 11
_diffrn_reflns_limit_k_min -11
_diffrn_reflns_limit_l_max 23
_diffrn_reflns_limit_l_min -23
_diffrn_reflns_number 53582
_diffrn_reflns_theta_full 25.242
_diffrn_reflns_theta_max 27.574
_diffrn_reflns_theta_min 3.01
_diffrn_standards_decay_% 0
_diffrn_standards_interval_count 0
_diffrn_standards_interval_time 0
_diffrn_standards_number 0
_exptl_absorpt_coefficient_mu 0.775
_exptl_absorpt_correction_T_max 0.983
_exptl_absorpt_correction_T_min 0.912
_exptl_absorpt_correction_type multi-scan
_exptl_absorpt_process_details
;
        [c.f. r.h. blessing, acta cryst. (1995), a51, 33-38]
;
_exptl_crystal_colour pink
_exptl_crystal_density_diffrn 1.568
_exptl_crystal_density_method 'not measured'
_exptl_crystal_description plate
_exptl_crystal_F_000 992
_exptl_crystal_size_max 0.2
_exptl_crystal_size_mid 0.1
_exptl_crystal_size_min 0.03
_refine_diff_density_max 0.215
_refine_diff_density_min -0.492
_refine_diff_density_rms 0.05
_refine_ls_extinction_method none
_refine_ls_goodness_of_fit_ref 1.026
_refine_ls_hydrogen_treatment constr
_refine_ls_matrix_type full
_refine_ls_number_parameters 151
_refine_ls_number_reflns 2391
_refine_ls_number_restraints 0
_refine_ls_restrained_S_all 1.026
_refine_ls_R_factor_all 0.0367
_refine_ls_R_factor_gt 0.0267
_refine_ls_shift/su_max 0
_refine_ls_shift/su_mean 0
_refine_ls_structure_factor_coef Fsqd
_refine_ls_weighting_details 'w=1/[\s^2^(Fo^2^)+(0.0461P)^2^+0.6188P] where P=(Fo^2^+2Fc^2^)/3'
_refine_ls_weighting_scheme calc
_refine_ls_wR_factor_gt 0.0735
_refine_ls_wR_factor_ref 0.0802
_reflns_number_gt 1911
_reflns_number_total 2391
_reflns_threshold_expression 'I > 2\s(I)'
_cod_data_source_file c7ce00741h2.cif
_cod_data_source_block srp031115new
_cod_database_code 7236492

loop_
_symmetry_equiv_pos_as_xyz
'x, y, z'
'x+1/2, -y+1/2, -z'
'-x, y+1/2, -z+1/2'
'-x+1/2, -y, z+1/2'
'-x, -y, -z'
'-x-1/2, y-1/2, z'
'x, -y-1/2, z-1/2'
'x-1/2, y, -z-1/2'

loop_
_atom_site_label
_atom_site_type_symbol
_atom_site_fract_x
_atom_site_fract_y
_atom_site_fract_z
_atom_site_U_iso_or_equiv
_atom_site_adp_type
_atom_site_occupancy
_atom_site_calc_flag
C1 C 0.41662(12) 0.82611(18) 0.50369(9) 0.0332(3) Uani 1 d
H1 H 0.407922 0.831246 0.555815 0.04 Uiso 1 calc
C2 C 0.41668(12) 0.88615(18) 0.39015(10) 0.0375(4) Uani 1 d
H2 H 0.4086 0.93941 0.345075 0.045 Uiso 1 calc
C3 C 0.70955(12) 0.48913(18) 0.42906(9) 0.0330(3) Uani 1 d
H3 H 0.741848 0.446492 0.470614 0.04 Uiso 1 calc
C4 C 0.68421(11) 0.5801(2) 0.32172(8) 0.0364(4) Uani 1 d
H4 H 0.692994 0.615325 0.272552 0.044 Uiso 1 calc
C5 C 0.36058(12) 0.29818(18) 0.40481(9) 0.0333(3) Uani 1 d
H5 H 0.344936 0.228968 0.442884 0.04 Uiso 1 calc
C6 C 0.36520(12) 0.40580(19) 0.29970(9) 0.0365(4) Uani 1 d
H6 H 0.354603 0.43012 0.249132 0.044 Uiso 1 calc
N1 N 0.45405(9) 0.70599(13) 0.46935(7) 0.0263(3) Uani 1 d
N2 N 0.45453(9) 0.74596(14) 0.39435(7) 0.0294(3) Uani 1 d
N3 N 0.39197(11) 0.94104(16) 0.45678(9) 0.0419(3) Uani 1 d
N4 N 0.61299(9) 0.52124(14) 0.42851(7) 0.0260(3) Uani 1 d
N5 N 0.59692(9) 0.58065(14) 0.35759(6) 0.0286(3) Uani 1 d
N6 N 0.75756(11) 0.52366(18) 0.36386(8) 0.0427(4) Uani 1 d
N7 N 0.42027(9) 0.41636(13) 0.41543(6) 0.0260(3) Uani 1 d
N8 N 0.42312(10) 0.48651(14) 0.34600(7) 0.0288(3) Uani 1 d
N9 N 0.32435(11) 0.28668(17) 0.33400(8) 0.0426(3) Uani 1 d
B1 B 0.48942(12) 0.6282(2) 0.33555(9) 0.0298(4) Uani 1 d
H1A H 0.486004 0.668289 0.283881 0.036 Uiso 1 calc
FE1 Fe 0.5 0.5 0.5 0.02007(10) Uani 1 d

loop_
_atom_site_aniso_label
_atom_site_aniso_U_11
_atom_site_aniso_U_22
_atom_site_aniso_U_33
_atom_site_aniso_U_23
_atom_site_aniso_U_13
_atom_site_aniso_U_12
C1 0.0357(8) 0.0267(8) 0.0373(8) -0.0008(6) 0.0023(6) 0.0033(6)
C2 0.0383(8) 0.0297(8) 0.0445(9) 0.0135(7) -0.0012(7) 0.0054(7)
C3 0.0282(7) 0.0437(9) 0.0273(8) 0.0051(6) 0.0000(6) 0.0028(6)
C4 0.0347(8) 0.0487(10) 0.0259(7) 0.0072(7) 0.0063(6) 0.0025(7)
C5 0.0380(8) 0.0318(8) 0.0300(7) -0.0034(6) 0.0000(6) -0.0044(6)
C6 0.0377(8) 0.0465(9) 0.0253(7) -0.0053(7) -0.0072(6) 0.0039(7)
N1 0.0297(6) 0.0255(6) 0.0238(6) 0.0034(5) -0.0005(5) 0.0022(5)
N2 0.0326(6) 0.0284(6) 0.0271(6) 0.0089(5) -0.0014(5) 0.0034(5)
N3 0.0459(8) 0.0277(7) 0.0522(9) 0.0038(6) 0.0034(7) 0.0084(6)
N4 0.0295(6) 0.0290(6) 0.0194(5) 0.0033(5) -0.0004(5) 0.0016(5)
N5 0.0315(6) 0.0345(7) 0.0197(6) 0.0064(5) 0.0015(5) 0.0026(5)
N6 0.0320(7) 0.0616(9) 0.0344(7) 0.0096(7) 0.0057(6) 0.0041(6)
N7 0.0302(6) 0.0273(6) 0.0205(5) 0.0024(5) -0.0016(5) 0.0012(5)
N8 0.0321(6) 0.0351(7) 0.0193(6) 0.0024(5) -0.0046(5) 0.0040(5)
N9 0.0439(8) 0.0487(9) 0.0353(7) -0.0107(7) -0.0065(6) -0.0074(6)
B1 0.0325(8) 0.0356(9) 0.0212(8) 0.0079(7) -0.0024(6) 0.0039(7)
FE1 0.02364(16) 0.02056(16) 0.01602(16) 0.00192(10) -0.00070(10) 0.00138(10)

loop_
_atom_type_symbol
_atom_type_description
_atom_type_scat_dispersion_real
_atom_type_scat_dispersion_imag
_atom_type_scat_source
C C 0.0033 0.0016 'International Tables Vol C Tables 4.2.6.8 and 6.1.1.4'
H H 0 0 'International Tables Vol C Tables 4.2.6.8 and 6.1.1.4'
N N 0.0061 0.0033 'International Tables Vol C Tables 4.2.6.8 and 6.1.1.4'
B B 0.0013 0.0007 'International Tables Vol C Tables 4.2.6.8 and 6.1.1.4'
Fe Fe 0.3463 0.8444 'International Tables Vol C Tables 4.2.6.8 and 6.1.1.4'

loop_
_geom_angle_atom_site_label_1
_geom_angle_atom_site_label_2
_geom_angle_atom_site_label_3
_geom_angle
_geom_angle_site_symmetry_1
_geom_angle_site_symmetry_3
N1 C1 N3 114.06(14) . .
N1 C1 H1 123 . .
N3 C1 H1 123 . .
N3 C2 N2 112.53(14) . .
N3 C2 H2 123.7 . .
N2 C2 H2 123.7 . .
N4 C3 N6 114.09(14) . .
N4 C3 H3 123 . .
N6 C3 H3 123 . .
N6 C4 N5 112.35(13) . .
N6 C4 H4 123.8 . .
N5 C4 H4 123.8 . .
N7 C5 N9 114.06(14) . .
N7 C5 H5 123 . .
N9 C5 H5 123 . .
N9 C6 N8 112.11(14) . .
N9 C6 H6 123.9 . .
N8 C6 H6 123.9 . .
C1 N1 N2 104.12(12) . .
C1 N1 FE1 136.13(10) . .
N2 N1 FE1 119.71(9) . .
C2 N2 N1 106.74(12) . .
C2 N2 B1 134.21(13) . .
N1 N2 B1 118.93(11) . .
C2 N3 C1 102.54(13) . .
C3 N4 N5 103.88(12) . .
C3 N4 FE1 136.07(11) . .
N5 N4 FE1 120.04(9) . .
C4 N5 N4 107.36(12) . .
C4 N5 B1 134.10(12) . .
N4 N5 B1 118.53(11) . .
C4 N6 C3 102.33(13) . .
C5 N7 N8 103.94(11) . .
C5 N7 FE1 136.34(10) . .
N8 N7 FE1 119.70(9) . .
C6 N8 N7 107.22(12) . .
C6 N8 B1 133.69(13) . .
N7 N8 B1 119.05(11) . .
C6 N9 C5 102.67(13) . .
N8 B1 N2 106.71(12) . .
N8 B1 N5 106.63(12) . .
N2 B1 N5 106.96(12) . .
N8 B1 H1A 112.1 . .
N2 B1 H1A 112.1 . .
N5 B1 H1A 112.1 . .
N4 FE1 N4 180.0 5_666 .
N4 FE1 N7 92.24(5) 5_666 .
N4 FE1 N7 87.76(5) . .
N4 FE1 N7 87.77(5) 5_666 5_666
N4 FE1 N7 92.23(5) . 5_666
N7 FE1 N7 180.0 . 5_666
N4 FE1 N1 88.56(5) 5_666 5_666
N4 FE1 N1 91.44(5) . 5_666
N7 FE1 N1 92.02(5) . 5_666
N7 FE1 N1 87.98(5) 5_666 5_666
N4 FE1 N1 91.44(5) 5_666 .
N4 FE1 N1 88.56(5) . .
N7 FE1 N1 87.98(5) . .
N7 FE1 N1 92.02(5) 5_666 .
N1 FE1 N1 180.00(6) 5_666 .
N4 FE1 FE1 54.16(3) 5_666 2_466
N4 FE1 FE1 125.84(3) . 2_466
N7 FE1 FE1 75.77(3) . 2_466
N7 FE1 FE1 104.23(3) 5_666 2_466
N1 FE1 FE1 139.34(3) 5_666 2_466
N1 FE1 FE1 40.66(3) . 2_466
N4 FE1 FE1 95.41(3) 5_666 1_565
N4 FE1 FE1 84.59(3) . 1_565
N7 FE1 FE1 111.78(3) . 1_565
N7 FE1 FE1 68.22(3) 5_666 1_565
N1 FE1 FE1 155.63(3) 5_666 1_565
N1 FE1 FE1 24.37(3) . 1_565
FE1 FE1 FE1 56.679(1) 2_466 1_565
N4 FE1 FE1 122.10(4) 5_666 3_645
N4 FE1 FE1 57.90(4) . 3_645
N7 FE1 FE1 32.55(3) . 3_645
N7 FE1 FE1 147.45(3) 5_666 3_645
N1 FE1 FE1 80.82(3) 5_666 3_645
N1 FE1 FE1 99.18(3) . 3_645
FE1 FE1 FE1 104.122(1) 2_466 3_645
FE1 FE1 FE1 116.368(1) 1_565 3_645
N4 FE1 FE1 87.03(3) 5_666 4_665
N4 FE1 FE1 92.97(3) . 4_665
N7 FE1 FE1 158.16(3) . 4_665
N7 FE1 FE1 21.84(3) 5_666 4_665
N1 FE1 FE1 66.15(3) 5_666 4_665
N1 FE1 FE1 113.85(3) . 4_665
FE1 FE1 FE1 120.204(1) 2_466 4_665
FE1 FE1 FE1 90.0 1_565 4_665
FE1 FE1 FE1 135.674(1) 3_645 4_665

loop_
_geom_bond_atom_site_label_1
_geom_bond_atom_site_label_2
_geom_bond_distance
_geom_bond_site_symmetry_2
C1 N1 1.3140(19) .
C1 N3 1.346(2) .
C1 H1 0.93 .
C2 N3 1.314(2) .
C2 N2 1.3305(19) .
C2 H2 0.93 .
C3 N4 1.3179(19) .
C3 N6 1.353(2) .
C3 H3 0.93 .
C4 N6 1.325(2) .
C4 N5 1.3255(19) .
C4 H4 0.93 .
C5 N7 1.3198(19) .
C5 N9 1.346(2) .
C5 H5 0.93 .
C6 N9 1.325(2) .
C6 N8 1.3293(19) .
C6 H6 0.93 .
N1 N2 1.3717(16) .
N1 FE1 1.9822(11) .
N2 B1 1.537(2) .
N4 N5 1.3747(15) .
N4 FE1 1.9754(12) .
N5 B1 1.5428(19) .
N7 N8 1.3736(16) .
N7 FE1 1.9758(11) .
N8 B1 1.535(2) .
B1 H1A 0.98 .
FE1 N4 1.9754(12) 5_666
FE1 N7 1.9759(11) 5_666
FE1 N1 1.9822(11) 5_666

loop_
_geom_hbond_atom_site_label_D
_geom_hbond_atom_site_label_H
_geom_hbond_atom_site_label_A
_geom_hbond_distance_DH
_geom_hbond_distance_HA
_geom_hbond_distance_DA
_geom_hbond_angle_DHA
_geom_hbond_site_symmetry_A
C3 H3 N3 0.93 2.57 3.219(2) 126.9 2_566
C4 H4 N9 0.93 2.42 3.298(2) 157.2 3_655
C5 H5 N3 0.93 2.61 3.289(2) 130.1 1_545
C6 H6 N6 0.93 2.52 3.390(2) 156.3 8_556
C6 H6 N6 0.93 2.52 3.390(2) 156.3 8_556
